data_7010675
loop_
_publ_author_name
'Manos, Manolis J.'
'Tasiopoulos, Anastasios J.'
'Raptopoulou, Catherine'
'Terzis, Aris'
'Woollins, J. Derek'
'Slawin, Alexandra M. Z.'
'Keramidas, Anastasios D.'
'Kabanos, Themistoklis A.'

_publ_section_title
;
 Unexpected reduction of vanadium(IV) to vanadium(III) in the presence
 of the chelate ligands 2,2'-bipyridine (bpy) and 1,8-hydroxyquinoline
 (Hquin)
;
_journal_issue 10
_journal_name_full 'Journal of the Chemical Society, Dalton Transactions'
_journal_page_first 1556
_journal_paper_doi 10.1039/b102095l
_journal_year 2001
_chemical_formula_analytical (Et3NH)2[VO2(m2-3,5-dtbc)]2
_chemical_formula_sum 'C40 H72 N2 O8 V2'
_chemical_formula_weight 810.88
_chemical_name_systematic
;
?
;
_space_group_IT_number 2
_symmetry_cell_setting triclinic
_symmetry_space_group_name_Hall '-P 1'
_symmetry_space_group_name_H-M 'P -1'
_atom_sites_solution_hydrogens geom
_atom_sites_solution_primary direct
_atom_sites_solution_secondary difmap
_audit_creation_method SHELXL
_cell_angle_alpha 90.15(3)
_cell_angle_beta 99.02(4)
_cell_angle_gamma 107.11(3)
_cell_formula_units_Z 2
_cell_length_a 14.915(15)
_cell_length_b 15.029(14)
_cell_length_c 11.091(12)
_cell_measurement_reflns_used 25
_cell_measurement_temperature 293(2)
_cell_measurement_theta_max 11.5
_cell_measurement_theta_min 5.4
_cell_volume 2344(4)
_computing_structure_refinement 'SHELXL-93 (Sheldrick, 1993)'
_diffrn_ambient_temperature 293(2)
_diffrn_radiation_monochromator graphite
_diffrn_radiation_source 'fine-focus sealed tube'
_diffrn_radiation_type MoK\a
_diffrn_radiation_wavelength 0.71073
_diffrn_reflns_av_R_equivalents 0.0132
_diffrn_reflns_av_sigmaI/netI 0.0497
_diffrn_reflns_limit_h_max 15
_diffrn_reflns_limit_h_min -16
_diffrn_reflns_limit_k_max 16
_diffrn_reflns_limit_k_min -16
_diffrn_reflns_limit_l_max 12
_diffrn_reflns_limit_l_min 0
_diffrn_reflns_number 6829
_diffrn_reflns_theta_max 23.25
_diffrn_reflns_theta_min 1.42
_diffrn_standards_decay_% 2.9
_diffrn_standards_interval_count 97
_diffrn_standards_number 3
_exptl_absorpt_coefficient_mu 0.444
_exptl_crystal_colour red
_exptl_crystal_density_diffrn 1.149
_exptl_crystal_description parallelipiped
_exptl_crystal_F_000 872
_exptl_crystal_size_max 0.40
_exptl_crystal_size_mid 0.20
_exptl_crystal_size_min 0.10
_refine_diff_density_max 1.382
_refine_diff_density_min -0.800
_refine_diff_density_rms 0.110
_refine_ls_extinction_method none
_refine_ls_goodness_of_fit_all 1.067
_refine_ls_goodness_of_fit_obs 1.102
_refine_ls_matrix_type full
_refine_ls_number_parameters 517
_refine_ls_number_reflns 6449
_refine_ls_number_restraints 0
_refine_ls_restrained_S_all 1.069
_refine_ls_restrained_S_obs 1.102
_refine_ls_R_factor_all 0.1078
_refine_ls_R_factor_obs 0.0910
_refine_ls_shift/esd_max 0.002
_refine_ls_shift/esd_mean 0.000
_refine_ls_structure_factor_coef Fsqd
_refine_ls_weighting_details 'w=1/[\s^2^(Fo^2^)+(0.1472P)^2^+3.8926P] where P=(Fo^2^+2Fc^2^)/3'
_refine_ls_weighting_scheme calc
_refine_ls_wR_factor_all 0.2555
_refine_ls_wR_factor_obs 0.2328
_reflns_number_observed 5101
_reflns_number_total 6451
_reflns_observed_criterion >2sigma(I)
_cod_data_source_file b102095l.txt
_cod_data_source_block vman
_cod_depositor_comments
;
The following automatic conversions were performed:

'_refine_ls_weighting_scheme' value 'calc
w=1/[\s^2^(Fo^2^)+(0.1472P)^2^+3.8926P] where P=(Fo^2^+2Fc^2^)/3' was
changed to 'calc'. New tag '_refine_ls_weighting_details' was
created. The value of the new tag was set to
'w=1/[\s^2^(Fo^2^)+(0.1472P)^2^+3.8926P] where P=(Fo^2^+2Fc^2^)/3'.

Automatic conversion script
Id: cif_fix_values 3143 2015-03-26 13:38:13Z robertas 
;
_cod_original_cell_volume 2343.7(41)
_cod_original_sg_symbol_H-M P-1
_cod_database_code 7010675

loop_
_symmetry_equiv_pos_as_xyz
'x, y, z'
'-x, -y, -z'

loop_
_atom_site_aniso_label
_atom_site_aniso_U_11
_atom_site_aniso_U_22
_atom_site_aniso_U_33
_atom_site_aniso_U_23
_atom_site_aniso_U_13
_atom_site_aniso_U_12
V1 0.0755(7) 0.0397(5) 0.0373(5) -0.0030(4) 0.0054(4) 0.0241(4)
V2 0.0736(7) 0.0392(5) 0.0364(5) -0.0012(4) 0.0039(4) 0.0218(4)
O1 0.104(3) 0.070(3) 0.071(3) 0.023(2) 0.021(2) 0.050(3)
O2 0.070(3) 0.058(2) 0.058(2) -0.027(2) 0.005(2) 0.014(2)
O3 0.094(3) 0.039(2) 0.057(2) -0.005(2) 0.010(2) 0.025(2)
O4 0.086(3) 0.056(2) 0.052(2) 0.010(2) 0.001(2) 0.030(2)
O5 0.049(2) 0.059(2) 0.051(2) -0.005(2) 0.001(2) 0.016(2)
O6 0.066(3) 0.095(3) 0.049(2) 0.002(2) 0.003(2) 0.017(2)
O7 0.046(2) 0.054(2) 0.053(2) -0.007(2) 0.000(2) 0.011(2)
O8 0.068(3) 0.094(3) 0.050(2) 0.003(2) 0.005(2) 0.009(2)
C1 0.051(3) 0.045(3) 0.069(4) -0.005(3) 0.001(3) 0.019(2)
C2 0.072(4) 0.063(4) 0.049(3) -0.004(3) 0.003(3) 0.030(3)
C3 0.063(4) 0.063(4) 0.065(4) -0.008(3) -0.003(3) 0.030(3)
C4 0.054(4) 0.070(4) 0.079(5) -0.007(3) 0.003(3) 0.026(3)
C5 0.065(4) 0.061(4) 0.063(4) -0.005(3) 0.001(3) 0.019(3)
C6 0.053(3) 0.051(3) 0.059(4) -0.005(3) -0.011(3) 0.014(3)
C7 0.091(5) 0.107(6) 0.062(4) -0.006(4) -0.011(4) 0.052(5)
C8 0.173(12) 0.404(25) 0.067(6) -0.065(10) -0.037(7) 0.154(15)
C9 0.086(7) 0.257(15) 0.100(7) -0.005(8) -0.036(6) 0.052(8)
C10 0.429(28) 0.124(10) 0.186(14) 0.013(10) -0.182(17) 0.085(14)
C11 0.062(4) 0.097(5) 0.078(5) -0.005(4) 0.013(3) 0.014(4)
C12 0.079(5) 0.156(9) 0.090(6) -0.001(6) 0.022(4) 0.034(5)
C13 0.092(6) 0.133(8) 0.090(6) 0.025(5) 0.027(5) 0.025(5)
C14 0.103(6) 0.131(7) 0.087(6) -0.026(5) 0.028(5) 0.019(5)
C15 0.050(3) 0.038(3) 0.067(4) -0.007(2) 0.006(3) 0.014(2)
C16 0.062(4) 0.053(3) 0.054(3) -0.003(3) 0.005(3) 0.014(3)
C17 0.056(4) 0.061(4) 0.060(4) -0.005(3) 0.000(3) 0.014(3)
C18 0.048(3) 0.051(3) 0.075(4) 0.001(3) 0.003(3) 0.010(3)
C19 0.057(3) 0.050(3) 0.059(3) 0.002(3) 0.003(3) 0.016(3)
C20 0.054(3) 0.043(3) 0.059(3) -0.007(2) -0.015(3) 0.014(2)
C21 0.072(4) 0.094(5) 0.065(4) -0.006(4) -0.010(3) 0.015(4)
C22 0.081(6) 0.157(9) 0.081(5) 0.004(5) -0.020(4) 0.032(5)
C23 0.136(9) 0.152(10) 0.095(7) 0.041(7) -0.035(6) -0.012(7)
C24 0.129(9) 0.190(12) 0.105(7) -0.068(8) -0.034(6) 0.066(8)
C25 0.063(4) 0.069(4) 0.078(4) 0.007(3) 0.011(3) 0.015(3)
C26 0.100(6) 0.103(6) 0.136(8) 0.059(6) 0.039(6) 0.035(5)
C27 0.100(6) 0.112(6) 0.093(6) -0.009(5) 0.038(5) 0.013(5)
C28 0.076(5) 0.118(7) 0.093(6) 0.027(5) 0.020(4) 0.011(4)
N1 0.154(6) 0.037(3) 0.063(3) 0.001(2) 0.018(4) 0.037(3)
C29 0.164(9) 0.056(4) 0.084(5) 0.008(4) 0.025(6) 0.024(5)
C30 0.147(9) 0.087(7) 0.147(10) 0.008(6) -0.003(8) 0.007(6)
C31 0.212(10) 0.056(4) 0.056(4) -0.006(3) 0.032(5) 0.047(5)
C32 0.314(17) 0.062(5) 0.090(6) -0.003(4) 0.042(8) 0.080(8)
C33 0.154(8) 0.076(5) 0.064(4) -0.008(3) -0.001(5) 0.073(5)
C34 0.146(9) 0.090(6) 0.142(9) 0.008(6) 0.012(7) 0.068(6)
N2 0.084(4) 0.043(3) 0.060(3) -0.015(2) -0.002(3) 0.020(2)
C35 0.113(6) 0.060(4) 0.069(4) 0.003(3) -0.009(4) 0.031(4)
C36 0.190(11) 0.118(8) 0.081(6) -0.024(5) -0.045(7) 0.043(7)
C37 0.127(7) 0.047(4) 0.105(6) 0.002(4) 0.001(5) 0.025(4)
C38 0.137(9) 0.085(7) 0.212(14) 0.009(7) 0.053(9) 0.003(6)
C39 0.126(7) 0.087(5) 0.098(6) -0.019(4) 0.012(5) 0.058(6)
C40 0.106(7) 0.150(10) 0.175(11) -0.025(8) 0.059(8) 0.027(7)

loop_
_atom_site_label
_atom_site_type_symbol
_atom_site_fract_x
_atom_site_fract_y
_atom_site_fract_z
_atom_site_U_iso_or_equiv
_atom_site_thermal_displace_type
_atom_site_occupancy
_atom_site_calc_flag
_atom_site_refinement_flags
_atom_site_disorder_group
V1 V -0.00360(7) 0.73988(6) 0.06484(8) 0.0498(3) Uani 1 d . .
V2 V -0.04916(7) 0.73222(6) 0.34714(7) 0.0492(3) Uani 1 d . .
O1 O -0.0340(4) 0.8205(3) -0.0075(4) 0.0754(12) Uani 1 d . .
O2 O -0.0274(3) 0.6477(3) -0.0250(4) 0.0638(11) Uani 1 d . .
O3 O -0.0281(3) 0.8413(2) 0.3919(3) 0.0628(11) Uani 1 d . .
O4 O -0.0108(3) 0.6760(3) 0.4551(4) 0.0643(11) Uani 1 d . .
O5 O -0.1059(3) 0.7025(3) 0.1675(3) 0.0540(9) Uani 1 d . .
O6 O -0.1835(3) 0.6802(3) 0.3512(4) 0.0721(12) Uani 1 d . .
O7 O 0.0501(2) 0.7439(3) 0.2434(3) 0.0528(9) Uani 1 d . .
O8 O 0.1329(3) 0.7893(3) 0.0687(4) 0.0746(12) Uani 1 d . .
C1 C -0.2028(4) 0.6895(4) 0.1423(6) 0.0551(14) Uani 1 d . .
C2 C -0.2528(4) 0.6893(4) 0.0288(5) 0.0601(15) Uani 1 d . .
H2 H -0.2230(4) 0.6958(4) -0.0397(5) 0.041(13) Uiso 1 calc R .
C3 C -0.3504(4) 0.6790(4) 0.0173(6) 0.063(2) Uani 1 d . .
C4 C -0.3902(4) 0.6697(4) 0.1218(6) 0.067(2) Uani 1 d . .
H4 H -0.4549(4) 0.6631(4) 0.1133(6) 0.084(21) Uiso 1 calc R .
C5 C -0.3413(4) 0.6693(4) 0.2399(6) 0.064(2) Uani 1 d . .
C6 C -0.2428(4) 0.6785(4) 0.2467(5) 0.0571(14) Uani 1 d . .
C7 C -0.4087(6) 0.6819(6) -0.1088(6) 0.085(2) Uani 1 d . .
C8 C -0.3790(10) 0.6371(13) -0.2064(9) 0.206(8) Uani 1 d . .
H8A H -0.3700(65) 0.5791(32) -0.1798(34) 0.209(35) Uiso 1 calc R .
H8B H -0.3204(36) 0.6772(29) -0.2255(59) 0.209(35) Uiso 1 calc R .
H8C H -0.4272(32) 0.6255(63) -0.2778(30) 0.209(35) Uiso 1 calc R .
C9 C -0.5150(7) 0.6302(10) -0.1137(9) 0.153(5) Uani 1 d . .
H9A H -0.5422(19) 0.6648(39) -0.0649(81) 0.238(41) Uiso 1 calc R .
H9B H -0.5219(8) 0.5694(29) -0.0825(93) 0.238(41) Uiso 1 calc R .
H9C H -0.5470(16) 0.6240(69) -0.1968(16) 0.238(41) Uiso 1 calc R .
C10 C -0.3986(14) 0.7790(10) -0.1348(13) 0.272(12) Uani 1 d . .
H10A H -0.4193(53) 0.8079(18) -0.0716(43) 0.180(29) Uiso 1 calc R .
H10B H -0.4367(50) 0.7819(10) -0.2121(39) 0.180(29) Uiso 1 calc R .
H10C H -0.3331(18) 0.8111(17) -0.1379(73) 0.180(29) Uiso 1 calc R .
C11 C -0.3861(5) 0.6626(6) 0.3544(7) 0.081(2) Uani 1 d . .
C12 C -0.4934(6) 0.6508(7) 0.3260(8) 0.108(3) Uani 1 d . .
H12A H -0.5191(9) 0.6446(37) 0.4008(9) 0.114(17) Uiso 1 calc R .
H12B H -0.5246(8) 0.5960(20) 0.2734(39) 0.114(17) Uiso 1 calc R .
H12C H -0.5036(6) 0.7045(17) 0.2861(43) 0.114(17) Uiso 1 calc R .
C13 C -0.3732(6) 0.5776(7) 0.4243(8) 0.105(3) Uani 1 d . .
H13A H -0.3980(34) 0.5759(21) 0.4994(23) 0.116(17) Uiso 1 calc R .
H13B H -0.3068(7) 0.5824(20) 0.4421(42) 0.116(17) Uiso 1 calc R .
H13C H -0.4068(31) 0.5216(7) 0.3751(20) 0.116(17) Uiso 1 calc R .
C14 C -0.3393(6) 0.7515(7) 0.4361(8) 0.109(3) Uani 1 d . .
H14A H -0.3672(23) 0.7465(15) 0.5091(21) 0.102(15) Uiso 1 calc R .
H14B H -0.3490(28) 0.8041(8) 0.3930(17) 0.102(15) Uiso 1 calc R .
H14C H -0.2724(8) 0.7597(18) 0.4575(35) 0.102(15) Uiso 1 calc R .
C15 C 0.1489(4) 0.7790(3) 0.2772(5) 0.0522(13) Uani 1 d . .
C16 C 0.1956(4) 0.7876(4) 0.3929(5) 0.0577(14) Uani 1 d . .
H16 H 0.1624(4) 0.7709(4) 0.4578(5) 0.037(12) Uiso 1 calc R .
C17 C 0.2947(4) 0.8221(4) 0.4134(6) 0.0610(15) Uani 1 d . .
C18 C 0.3389(4) 0.8460(4) 0.3123(6) 0.0600(15) Uani 1 d . .
H18 H 0.4049(4) 0.8695(4) 0.3260(6) 0.083(21) Uiso 1 calc R .
C19 C 0.2926(4) 0.8379(4) 0.1920(5) 0.0563(14) Uani 1 d . .
C20 C 0.1915(4) 0.8019(4) 0.1764(5) 0.0549(14) Uani 1 d . .
C21 C 0.3479(5) 0.8349(6) 0.5461(6) 0.081(2) Uani 1 d . .
C22 C 0.4563(6) 0.8629(7) 0.5523(8) 0.111(3) Uani 1 d . .
H22A H 0.4769(8) 0.9196(22) 0.5110(47) 0.130(19) Uiso 1 calc R .
H22B H 0.4731(7) 0.8142(19) 0.5135(47) 0.130(19) Uiso 1 calc R .
H22C H 0.4868(6) 0.8723(41) 0.6362(8) 0.130(19) Uiso 1 calc R .
C23 C 0.3178(8) 0.7445(8) 0.6104(9) 0.146(5) Uani 1 d . .
H23A H 0.3520(47) 0.7525(20) 0.6925(27) 0.199(32) Uiso 1 calc R .
H23B H 0.3316(56) 0.6960(16) 0.5671(46) 0.199(32) Uiso 1 calc R .
H23C H 0.2508(15) 0.7277(33) 0.6122(71) 0.199(32) Uiso 1 calc R .
C24 C 0.3260(8) 0.9133(9) 0.6101(9) 0.144(4) Uani 1 d . .
H24A H 0.3447(40) 0.9692(14) 0.5667(33) 0.144(22) Uiso 1 calc R .
H24B H 0.3605(36) 0.9237(30) 0.6922(20) 0.144(22) Uiso 1 calc R .
H24C H 0.2590(11) 0.8968(20) 0.6121(51) 0.144(22) Uiso 1 calc R .
C25 C 0.3447(5) 0.8664(5) 0.0838(6) 0.071(2) Uani 1 d . .
C26 C 0.3116(6) 0.9444(6) 0.0201(9) 0.109(3) Uani 1 d . .
H26A H 0.3453(25) 0.9638(23) -0.0469(27) 0.100(14) Uiso 1 calc R .
H26B H 0.3244(30) 0.9964(14) 0.0773(14) 0.100(14) Uiso 1 calc R .
H26C H 0.2446(9) 0.9219(11) -0.0100(38) 0.100(14) Uiso 1 calc R .
C27 C 0.3225(6) 0.7834(6) -0.0068(8) 0.103(3) Uani 1 d . .
H27A H 0.3538(30) 0.8026(10) -0.0759(23) 0.115(17) Uiso 1 calc R .
H27B H 0.2550(7) 0.7603(23) -0.0338(36) 0.115(17) Uiso 1 calc R .
H27C H 0.3446(32) 0.7350(15) 0.0321(16) 0.115(17) Uiso 1 calc R .
C28 C 0.4532(5) 0.9014(6) 0.1213(8) 0.099(3) Uani 1 d . .
H28A H 0.4823(5) 0.9167(31) 0.0497(9) 0.097(14) Uiso 1 calc R .
H28B H 0.4750(6) 0.8535(13) 0.1622(38) 0.097(14) Uiso 1 calc R .
H28C H 0.4703(6) 0.9558(19) 0.1754(33) 0.097(14) Uiso 1 calc R .
N1 N 0.9798(5) 0.9973(3) 0.2598(5) 0.083(2) Uani 1 d . .
HN1 H 0.9766(5) 0.9454(3) 0.3030(5) 0.079(20) Uiso 1 calc R .
C29 C 1.0721(8) 1.0186(5) 0.2100(8) 0.102(3) Uani 1 d . .
H29A H 1.0689(8) 0.9675(5) 0.1542(8) 0.122(21) Uiso 1 calc R .
H29B H 1.0795(8) 1.0742(5) 0.1638(8) 0.122(21) Uiso 1 calc R .
C30 C 1.1579(8) 1.0331(7) 0.3075(11) 0.136(4) Uani 1 d . .
H30A H 1.2136(10) 1.0423(43) 0.2701(11) 0.141(21) Uiso 1 calc R .
H30B H 1.1501(21) 0.9793(19) 0.3559(37) 0.141(21) Uiso 1 calc R .
H30C H 1.1649(26) 1.0870(26) 0.3589(35) 0.141(21) Uiso 1 calc R .
C31 C 0.9728(8) 1.0691(5) 0.3475(7) 0.105(3) Uani 1 d . .
H31A H 1.0276(8) 1.0830(5) 0.4121(7) 0.094(17) Uiso 1 calc R .
H31B H 0.9165(8) 1.0439(5) 0.3846(7) 0.094(17) Uiso 1 calc R .
C32 C 0.9678(10) 1.1591(6) 0.2885(9) 0.149(5) Uani 1 d . .
H32A H 0.9474(63) 1.1961(29) 0.3430(36) 0.204(33) Uiso 1 calc R .
H32B H 0.9234(47) 1.1448(6) 0.2134(43) 0.204(33) Uiso 1 calc R .
H32C H 1.0296(16) 1.1933(30) 0.2719(74) 0.204(33) Uiso 1 calc R .
C33 C 0.8969(7) 0.9692(5) 0.1565(6) 0.091(3) Uani 1 d . .
H33A H 0.9059(7) 0.9225(5) 0.1030(6) 0.088(15) Uiso 1 calc R .
H33B H 0.8950(7) 1.0230(5) 0.1093(6) 0.088(15) Uiso 1 calc R .
C34 C 0.8026(8) 0.9301(7) 0.2017(10) 0.120(3) Uani 1 d . .
H34A H 0.7545(14) 0.8988(46) 0.1346(17) 0.170(27) Uiso 1 calc R .
H34B H 0.7848(28) 0.9802(9) 0.2353(64) 0.170(27) Uiso 1 calc R .
H34C H 0.8089(17) 0.8868(41) 0.2635(50) 0.170(27) Uiso 1 calc R .
N2 N 0.0763(4) 0.4713(3) 0.2236(4) 0.0639(13) Uani 1 d . .
HN2 H 0.0615(4) 0.4240(3) 0.1656(4) 0.071(18) Uiso 1 calc R .
C35 C 0.1210(6) 0.4378(5) 0.3357(6) 0.082(2) Uani 1 d . .
H35A H 0.1746(6) 0.4189(5) 0.3181(6) 0.084(15) Uiso 1 calc R .
H35B H 0.0754(6) 0.3836(5) 0.3611(6) 0.084(15) Uiso 1 calc R .
C36 C 0.1551(9) 0.5131(7) 0.4402(8) 0.138(4) Uani 1 d . .
H36A H 0.1804(61) 0.4879(20) 0.5126(24) 0.204(33) Uiso 1 calc R .
H36B H 0.1026(15) 0.5336(45) 0.4557(55) 0.204(33) Uiso 1 calc R .
H36C H 0.2037(44) 0.5650(28) 0.4176(34) 0.204(33) Uiso 1 calc R .
C37 C 0.1389(7) 0.5549(5) 0.1716(8) 0.095(2) Uani 1 d . .
H37A H 0.1031(7) 0.5709(5) 0.0984(8) 0.124(22) Uiso 1 calc R .
H37B H 0.1567(7) 0.6075(5) 0.2305(8) 0.124(22) Uiso 1 calc R .
C38 C 0.2244(9) 0.5393(7) 0.1415(13) 0.148(4) Uani 1 d . .
H38A H 0.2647(27) 0.5963(15) 0.1166(71) 0.176(28) Uiso 1 calc R .
H38B H 0.2075(10) 0.4925(40) 0.0760(48) 0.176(28) Uiso 1 calc R .
H38C H 0.2577(29) 0.5187(52) 0.2120(23) 0.176(28) Uiso 1 calc R .
C39 C -0.0163(7) 0.4919(6) 0.2324(8) 0.099(3) Uani 1 d . .
H39A H -0.0058(7) 0.5347(6) 0.3025(8) 0.162(30) Uiso 1 calc R .
H39B H -0.0338(7) 0.5231(6) 0.1600(8) 0.162(30) Uiso 1 calc R .
C40 C -0.0935(8) 0.4117(9) 0.2439(12) 0.142(4) Uani 1 d . .
H40A H -0.1510(13) 0.4291(15) 0.2382(80) 0.199(33) Uiso 1 calc R .
H40B H -0.0813(29) 0.3859(35) 0.3216(34) 0.199(33) Uiso 1 calc R .
H40C H -0.1004(40) 0.3662(26) 0.1796(48) 0.199(33) Uiso 1 calc R .

loop_
_atom_type_symbol
_atom_type_description
_atom_type_scat_dispersion_real
_atom_type_scat_dispersion_imag
_atom_type_scat_source
C C 0.0033 0.0016 'International Tables Vol C Tables 4.2.6.8 and 6.1.1.4'
H H 0.0000 0.0000 'International Tables Vol C Tables 4.2.6.8 and 6.1.1.4'
N N 0.0061 0.0033 'International Tables Vol C Tables 4.2.6.8 and 6.1.1.4'
O O 0.0106 0.0060 'International Tables Vol C Tables 4.2.6.8 and 6.1.1.4'
V V 0.3005 0.5294 'International Tables Vol C Tables 4.2.6.8 and 6.1.1.4'

loop_
_geom_angle_atom_site_label_1
_geom_angle_atom_site_label_2
_geom_angle_atom_site_label_3
_geom_angle
_geom_angle_site_symmetry_1
_geom_angle_site_symmetry_3
_geom_angle_publ_flag
O1 V1 O2 110.2(2) . . ?
O1 V1 O8 97.9(2) . . ?
O2 V1 O8 100.3(2) . . ?
O1 V1 O5 100.0(2) . . ?
O2 V1 O5 101.9(2) . . ?
O8 V1 O5 144.5(2) . . ?
O1 V1 O7 126.9(2) . . ?
O2 V1 O7 122.8(2) . . ?
O8 V1 O7 76.6(2) . . ?
O5 V1 O7 68.1(2) . . ?
O4 V2 O3 110.5(2) . . ?
O4 V2 O6 97.9(2) . . ?
O3 V2 O6 102.7(2) . . ?
O4 V2 O7 99.5(2) . . ?
O3 V2 O7 100.7(2) . . ?
O6 V2 O7 143.7(2) . . ?
O4 V2 O5 135.0(2) . . ?
O3 V2 O5 114.2(2) . . ?
O6 V2 O5 77.1(2) . . ?
O7 V2 O5 68.0(2) . . ?
C1 O5 V1 132.4(4) . . ?
C1 O5 V2 114.0(3) . . ?
V1 O5 V2 110.1(2) . . ?
C6 O6 V2 116.7(4) . . ?
C15 O7 V2 128.3(3) . . ?
C15 O7 V1 117.4(3) . . ?
V2 O7 V1 111.6(2) . . ?
C20 O8 V1 119.3(4) . . ?
C2 C1 C6 123.6(5) . . ?
C2 C1 O5 124.7(6) . . ?
C6 C1 O5 111.7(5) . . ?
C1 C2 C3 118.5(6) . . ?
C4 C3 C2 118.0(6) . . ?
C4 C3 C7 121.9(6) . . ?
C2 C3 C7 120.1(6) . . ?
C3 C4 C5 125.2(6) . . ?
C4 C5 C6 114.7(6) . . ?
C4 C5 C11 124.2(6) . . ?
C6 C5 C11 121.1(6) . . ?
O6 C6 C1 116.1(5) . . ?
O6 C6 C5 124.0(6) . . ?
C1 C6 C5 119.9(5) . . ?
C10 C7 C8 109.6(12) . . ?
C10 C7 C3 108.4(7) . . ?
C8 C7 C3 112.7(7) . . ?
C10 C7 C9 108.6(10) . . ?
C8 C7 C9 105.4(9) . . ?
C3 C7 C9 112.0(7) . . ?
C5 C11 C14 109.8(6) . . ?
C5 C11 C12 112.5(6) . . ?
C14 C11 C12 107.5(7) . . ?
C5 C11 C13 109.7(6) . . ?
C14 C11 C13 109.7(7) . . ?
C12 C11 C13 107.5(7) . . ?
C16 C15 C20 124.7(5) . . ?
C16 C15 O7 124.6(5) . . ?
C20 C15 O7 110.6(5) . . ?
C15 C16 C17 118.7(6) . . ?
C18 C17 C16 117.3(6) . . ?
C18 C17 C21 124.0(6) . . ?
C16 C17 C21 118.7(6) . . ?
C17 C18 C19 125.3(6) . . ?
C18 C19 C20 115.0(5) . . ?
C18 C19 C25 123.2(5) . . ?
C20 C19 C25 121.8(5) . . ?
O8 C20 C15 116.0(5) . . ?
O8 C20 C19 124.9(6) . . ?
C15 C20 C19 119.0(5) . . ?
C24 C21 C23 111.4(9) . . ?
C24 C21 C22 107.1(7) . . ?
C23 C21 C22 108.0(7) . . ?
C24 C21 C17 108.5(7) . . ?
C23 C21 C17 109.8(6) . . ?
C22 C21 C17 112.1(6) . . ?
C27 C25 C19 110.1(5) . . ?
C27 C25 C26 109.2(7) . . ?
C19 C25 C26 109.0(6) . . ?
C27 C25 C28 107.0(6) . . ?
C19 C25 C28 113.0(6) . . ?
C26 C25 C28 108.5(6) . . ?
C31 N1 C33 113.3(6) . . ?
C31 N1 C29 115.8(6) . . ?
C33 N1 C29 110.0(6) . . ?
C30 C29 N1 113.4(8) . . ?
N1 C31 C32 113.3(6) . . ?
N1 C33 C34 112.3(7) . . ?
C35 N2 C37 115.7(6) . . ?
C35 N2 C39 115.4(6) . . ?
C37 N2 C39 107.0(6) . . ?
N2 C35 C36 111.8(6) . . ?
C38 C37 N2 112.8(7) . . ?
C40 C39 N2 114.3(7) . . ?

loop_
_geom_bond_atom_site_label_1
_geom_bond_atom_site_label_2
_geom_bond_distance
_geom_bond_site_symmetry_2
_geom_bond_publ_flag
V1 O1 1.591(4) . ?
V1 O2 1.622(4) . ?
V1 O8 1.945(5) . ?
V1 O5 1.997(4) . ?
V1 O7 2.010(4) . ?
V2 O4 1.597(4) . ?
V2 O3 1.636(4) . ?
V2 O6 1.933(5) . ?
V2 O7 1.981(4) . ?
V2 O5 2.032(4) . ?
O5 C1 1.382(7) . ?
O6 C6 1.339(7) . ?
O7 C15 1.400(7) . ?
O8 C20 1.342(7) . ?
C1 C2 1.357(8) . ?
C1 C6 1.372(9) . ?
C2 C3 1.403(9) . ?
C3 C4 1.372(9) . ?
C3 C7 1.535(9) . ?
C4 C5 1.396(9) . ?
C5 C6 1.425(9) . ?
C5 C11 1.517(9) . ?
C7 C10 1.456(14) . ?
C7 C8 1.464(13) . ?
C7 C9 1.538(13) . ?
C11 C14 1.530(11) . ?
C11 C12 1.539(10) . ?
C11 C13 1.540(11) . ?
C15 C16 1.347(8) . ?
C15 C20 1.367(8) . ?
C16 C17 1.396(8) . ?
C17 C18 1.385(9) . ?
C17 C21 1.541(9) . ?
C18 C19 1.390(8) . ?
C19 C20 1.426(8) . ?
C19 C25 1.525(9) . ?
C21 C24 1.514(12) . ?
C21 C23 1.518(12) . ?
C21 C22 1.537(11) . ?
C25 C27 1.524(10) . ?
C25 C26 1.534(10) . ?
C25 C28 1.535(10) . ?
N1 C31 1.489(8) . ?
N1 C33 1.505(10) . ?
N1 C29 1.511(11) . ?
C29 C30 1.502(13) . ?
C31 C32 1.520(11) . ?
C33 C34 1.520(13) . ?
N2 C35 1.478(8) . ?
N2 C37 1.506(9) . ?
N2 C39 1.519(10) . ?
C35 C36 1.534(11) . ?
C37 C38 1.451(13) . ?
C39 C40 1.424(13) . ?
